data_4511941
loop_
_publ_author_name
'Wharmby, Michael T.'
'Snoyek, Malte'
'Rhauderwiek, Timo'
'Ritter, Knut'
'Stock, Norbert'

_publ_section_title
;
 Group 13 Metal Carboxylates: Using Molecular Clusters As Hybrid Building
 Units in a MIL-53 Type Framework
;
_journal_issue 10
_journal_name_full 'Crystal Growth &amp; Design'
_journal_page_first 5310
_journal_paper_doi 10.1021/cg501189n
_journal_volume 14
_journal_year 2014
_chemical_formula_moiety 'C8 In N O8'
_chemical_formula_sum 'C8 In N O8'
_chemical_formula_weight 352.9063
_space_group_IT_number 60
_symmetry_cell_setting orthorhombic
_symmetry_space_group_name_Hall '-P 2n 2ab'
_symmetry_space_group_name_H-M 'P b c n'
_cell_angle_alpha 90
_cell_angle_beta 90
_cell_angle_gamma 90
_cell_formula_units_Z 4
_cell_length_a 9.60049(12)
_cell_length_b 9.03411(12)
_cell_length_c 11.17851(15)
_cell_measurement_temperature 100
_cell_volume 969.53(2)
_diffrn_ambient_temperature 100
_diffrn_measurement_device_type 'P08, PETRA III, DESY, Hamburg, Germany'
_diffrn_radiation_probe x-ray
_diffrn_radiation_type synchrotron
_diffrn_radiation_wavelength 0.827164
_exptl_crystal_density_diffrn 2.41772
_exptl_crystal_density_meas ?
_exptl_crystal_density_method 'Not measured'
_pd_char_colour white
_pd_meas_number_of_points 8099
_pd_proc_2theta_range_inc 0.005
_pd_proc_2theta_range_max 44.49018
_pd_proc_2theta_range_min 4.00018
_pd_proc_ls_prof_R_factor 0.0493
_pd_proc_ls_prof_wR_expected 0.0592
_pd_proc_ls_prof_wR_factor 0.0678
_refine_ls_goodness_of_fit_all 1.14400
_refine_ls_number_parameters 50
_refine_ls_number_restraints 0
_refine_ls_R_I_factor 0.0355
_refine_ls_shift/su_max 0.001
_reflns_d_resolution_high 6.57920
_reflns_d_resolution_low 1.08102
_reflns_number_total 404
_cod_data_source_file cg501189n_si_005.cif
_cod_data_source_block InPTC
_cod_depositor_comments
;Adding full bibliography for 4511941--4511944.cif.

The following automatic conversions were performed:

'_exptl_crystal_density_meas' value 'Not measured' was changed to '?'
- the value is perceived as not measured.

Automatic conversion script
Id: cif_fix_values 3008 2015-01-20 13:52:24Z robertas 
;
_cod_database_code 4511941

loop_
_symmetry_equiv_pos_as_xyz
'x, y, z '
'-x, y, -z+1/2 '
'-x+1/2, -y+1/2, z+1/2 '
'-x+1/2, y+1/2, z '
'x, -y, z+1/2 '
'-x, -y, -z '
'x+1/2, -y+1/2, -z '
'x+1/2, y+1/2, -z+1/2 '

loop_
_atom_site_label
_atom_site_type_symbol
_atom_site_symmetry_multiplicity
_atom_site_fract_x
_atom_site_fract_y
_atom_site_fract_z
_atom_site_occupancy
_atom_site_B_iso_or_equiv
In1 In 0 0 -0.26824(15) 0.25 1 0.91(5)
O1 O 0 0.1275(8) -0.2001(10) 0.4024(7) 1 1.38(14)
O2 O 0 0.1981(6) 0.0038(15) 0.5190(9) 1 1.38(14)
O3 O 0 0.0873(8) 0.5077(9) 0.3170(7) 1 1.38(14)
O4 O 0 0.1882(7) -0.2647(12) 0.1321(6) 1 1.2(2)
N1 N 0 0 -0.0198(13) 0.25 1 0.70(16)
C1 C 0 0.1384(12) -0.0665(15) 0.4269(12) 1 0.70(16)
C2 C 0 0.0647(12) 0.0467(14) 0.3371(10) 1 0.70(16)
C3 C 0 0.0684(10) 0.2051(14) 0.3399(9) 1 0.70(16)
C4 C 0 0 0.267(2) 0.25 1 0.70(16)
C5 C 0 0 0.4387(17) 0.25 1 0.70(16)

loop_
_geom_angle_atom_site_label_1
_geom_angle_atom_site_label_2
_geom_angle_atom_site_label_3
_geom_angle
_geom_angle_site_symmetry_1
_geom_angle_site_symmetry_2
_geom_angle_site_symmetry_3
O1 In1 O1 147.3(5) 1_555 1_555 2_555
O4 In1 O1 90.2(3) 1_555 1_555 1_555
O4 In1 O1 89.4(3) 1_555 1_555 2_555
O4 In1 O4 178.4(5) 2_555 1_555 1_555
O4 In1 O1 89.4(3) 2_555 1_555 1_555
O4 In1 O1 90.2(3) 2_555 1_555 2_555
N1 In1 O4 89.2(3) 1_555 1_555 2_555
N1 In1 O4 89.2(3) 1_555 1_555 1_555
N1 In1 O1 73.6(2) 1_555 1_555 1_555
N1 In1 O1 73.6(2) 1_555 1_555 2_555
O3 In1 N1 151.0(2) 1_545 1_555 1_555
O3 In1 O4 96.6(3) 1_545 1_555 2_555
O3 In1 O4 84.9(3) 1_545 1_555 1_555
O3 In1 O1 78.0(3) 1_545 1_555 1_555
O3 In1 O1 134.5(3) 1_545 1_555 2_555
O3 In1 O3 58.1(4) 2_545 1_555 1_545
O3 In1 N1 151.0(2) 2_545 1_555 1_555
O3 In1 O4 84.9(3) 2_545 1_555 2_555
O3 In1 O4 96.6(3) 2_545 1_555 1_555
O3 In1 O1 134.5(3) 2_545 1_555 1_555
O3 In1 O1 78.0(3) 2_545 1_555 2_555
In1 O1 C1 119.5(8) 1_555 1_555 1_555
In1 O3 C5 90.0(7) 1_565 1_555 1_555
C2 N1 C2 125.0(14) 1_555 1_555 2_555
In1 N1 C2 117.5(7) 1_555 1_555 1_555
In1 N1 C2 117.5(7) 1_555 1_555 2_555
O2 C1 O1 131.8(12) 1_555 1_555 1_555
C2 C1 O2 111.7(11) 1_555 1_555 1_555
C2 C1 O1 116.5(11) 1_555 1_555 1_555
C3 C2 N1 119.3(11) 1_555 1_555 1_555
C1 C2 C3 127.9(10) 1_555 1_555 1_555
C1 C2 N1 112.7(11) 1_555 1_555 1_555
C2 C3 C4 113.1(11) 1_555 1_555 1_555
C3 C4 C3 130.1(18) 2_555 1_555 1_555
C5 C4 C3 115.0(9) 1_555 1_555 2_555
C5 C4 C3 115.0(9) 1_555 1_555 1_555
O3 C5 O3 122.0(14) 1_555 1_555 2_555
C4 C5 O3 119.0(7) 1_555 1_555 1_555
C4 C5 O3 119.0(7) 1_555 1_555 2_555
C3 C5 C4 29.6(3) 1_555 1_555 1_555
C3 C5 O3 90.2(6) 1_555 1_555 1_555
C3 C5 O3 147.1(9) 1_555 1_555 2_555

loop_
_geom_bond_atom_site_label_1
_geom_bond_atom_site_label_2
_geom_bond_distance
_geom_bond_site_symmetry_1
_geom_bond_site_symmetry_2
In1 O1 2.187(8) 1_555 2_555
In1 O1 2.187(8) 1_555 1_555
In1 O4 2.236(7) 1_555 1_555
In1 O4 2.236(7) 1_555 2_555
In1 N1 2.244(11) 1_555 1_555
In1 O3 2.316(8) 1_555 1_545
In1 O3 2.316(8) 1_555 2_545
O1 C1 1.242(16) 1_555 1_555
O1 In1 2.187(8) 1_555 1_555
O2 C1 1.339(16) 1_555 1_555
O3 C5 1.286(11) 1_555 1_555
O3 In1 2.316(8) 1_555 1_565
O4 In1 2.236(7) 1_555 1_555
N1 C2 1.301(13) 1_555 2_555
N1 C2 1.301(13) 1_555 1_555
N1 In1 2.244(11) 1_555 1_555
C1 O1 1.242(16) 1_555 1_555
C1 O2 1.339(16) 1_555 1_555
C1 C2 1.598(18) 1_555 1_555
C2 C3 1.432(18) 1_555 1_555
C2 C1 1.598(18) 1_555 1_555
C3 C4 1.325(13) 1_555 1_555
C3 C2 1.432(18) 1_555 1_555
C4 C3 1.325(13) 1_555 1_555
C4 C3 1.325(13) 1_555 2_555
C4 C5 1.55(2) 1_555 1_555
C5 O3 1.286(11) 1_555 2_555
C5 O3 1.286(11) 1_555 1_555
C5 C4 1.55(2) 1_555 1_555
